data_7213195
loop_
_publ_author_name
'Kotoris, Christopher C.'
'Wen, Wendy'
'Lough, Alan'
'Taylor, Scott D.'

_publ_section_title
;
 Preparation of chiral \a-monofluoroalkylphosphonic acids and their
 evaluation as inhibitors of protein tyrosine phosphatase 1B
;
_journal_issue 8
_journal_name_full 'Journal of the Chemical Society, Perkin Transactions 1'
_journal_page_first 1271
_journal_paper_doi 10.1039/a908086d
_journal_year 2000
_chemical_formula_sum 'C23 H23 F N O2 P'
_chemical_formula_weight 395.39
_chemical_name_systematic
; 
 ? 
;
_space_group_IT_number 18
_symmetry_cell_setting orthorhombic
_symmetry_space_group_name_Hall 'P 2 2ab'
_symmetry_space_group_name_H-M 'P 21 21 2'
_atom_sites_solution_hydrogens geom
_atom_sites_solution_primary direct
_atom_sites_solution_secondary difmap
_audit_creation_method SHELXL-97
_cell_angle_alpha 90.00
_cell_angle_beta 90.00
_cell_angle_gamma 90.00
_cell_formula_units_Z 4
_cell_length_a 11.8451(5)
_cell_length_b 27.3815(19)
_cell_length_c 6.0985(8)
_cell_measurement_temperature 100(2)
_cell_volume 1978.0(3)
_computing_cell_refinement 'Denzo-SMN (Otwinowski & Minor, 1997)'
_computing_data_collection 'KappaCCD server software (Nonius, 1997)'
_computing_data_reduction 'Denzo-SMN (Otwinowski & Minor, 1997)'
_computing_molecular_graphics 'Bruker SHELXTL V5.1'
_computing_publication_material 'Bruker SHELXTL V5.1'
_computing_structure_refinement 'Bruker SHELXTL V5.1'
_computing_structure_solution 'Bruker SHELXTL V5.1'
_diffrn_ambient_temperature 100(2)
_diffrn_measured_fraction_theta_full 0.980
_diffrn_measured_fraction_theta_max 0.980
_diffrn_measurement_device_type 'Nonius Kappa-CCD'
_diffrn_measurement_method '\f scans and \w scans with \k offsets'
_diffrn_radiation_monochromator graphite
_diffrn_radiation_source 'fine-focus sealed tube'
_diffrn_radiation_type MoK\a
_diffrn_radiation_wavelength 0.71073
_diffrn_reflns_av_R_equivalents 0.090
_diffrn_reflns_av_sigmaI/netI 0.1284
_diffrn_reflns_limit_h_max 14
_diffrn_reflns_limit_h_min -14
_diffrn_reflns_limit_k_max 32
_diffrn_reflns_limit_k_min -32
_diffrn_reflns_limit_l_max 7
_diffrn_reflns_limit_l_min -7
_diffrn_reflns_number 9348
_diffrn_reflns_theta_full 25.31
_diffrn_reflns_theta_max 25.31
_diffrn_reflns_theta_min 4.10
_exptl_absorpt_coefficient_mu 0.167
_exptl_absorpt_correction_T_max 0.9967
_exptl_absorpt_correction_T_min 0.9439
_exptl_absorpt_correction_type multi-scan
_exptl_absorpt_process_details Denzo-SMN
_exptl_crystal_density_diffrn 1.328
_exptl_crystal_density_method 'not measured'
_exptl_crystal_F_000 832
_exptl_crystal_size_max 0.35
_exptl_crystal_size_mid 0.35
_exptl_crystal_size_min 0.02
_refine_diff_density_max 0.334
_refine_diff_density_min -0.281
_refine_diff_density_rms 0.053
_refine_ls_abs_structure_details 'Flack H D (1983), Acta Cryst. A39, 876-881'
_refine_ls_abs_structure_Flack 0.22(16)
_refine_ls_extinction_coef 0.0024(13)
_refine_ls_extinction_expression Fc^*^=kFc[1+0.001xFc^2^\l^3^/sin(2\q)]^-1/4^
_refine_ls_extinction_method SHELXL
_refine_ls_goodness_of_fit_ref 0.952
_refine_ls_hydrogen_treatment mixed
_refine_ls_matrix_type full
_refine_ls_number_parameters 257
_refine_ls_number_reflns 3440
_refine_ls_number_restraints 0
_refine_ls_restrained_S_all 0.952
_refine_ls_R_factor_all 0.1102
_refine_ls_R_factor_gt 0.0552
_refine_ls_shift/su_max 0.001
_refine_ls_shift/su_mean 0.000
_refine_ls_structure_factor_coef Fsqd
_refine_ls_weighting_details 'calc w=1/[\s^2^(Fo^2^)+(0.0426P)^2^+0.0000P] where P=(Fo^2^+2Fc^2^)/3'
_refine_ls_weighting_scheme calc
_refine_ls_wR_factor_gt 0.0949
_refine_ls_wR_factor_ref 0.1080
_reflns_number_gt 2159
_reflns_number_total 3440
_reflns_threshold_expression >2sigma(I)
_cod_data_source_file a908086dsup1.cif
_cod_data_source_block k99100a
_cod_depositor_comments
;
The following automatic conversions were performed:

'_symmetry_cell_setting' value 'Orthorhombic' changed to
'orthorhombic' according to
/home/saulius/struct/CIF-dictionaries/cif_core.dic dictionary named
'cif_core.dic' version 2.4.2 from 2011-04-26.

Automatic conversion script
Id: cif_fix_values 1891 2012-01-12 08:04:46Z andrius 
;
_cod_original_sg_symbol_H-M P2(1)2(1)2
_cod_database_code 7213195

loop_
_symmetry_equiv_pos_as_xyz
'x, y, z'
'-x, -y, z'
'-x+1/2, y+1/2, -z'
'x+1/2, -y+1/2, -z'

loop_
_atom_site_label
_atom_site_type_symbol
_atom_site_fract_x
_atom_site_fract_y
_atom_site_fract_z
_atom_site_U_iso_or_equiv
_atom_site_adp_type
_atom_site_occupancy
_atom_site_symmetry_multiplicity
_atom_site_calc_flag
_atom_site_refinement_flags
P1 P 0.36707(7) 0.71647(3) 0.77471(19) 0.0267(3) Uani 1 1 d .
F1 F 0.25820(16) 0.63824(7) 0.8996(4) 0.0375(6) Uani 1 1 d .
O1 O 0.43175(18) 0.73114(7) 0.5566(5) 0.0271(7) Uani 1 1 d .
O2 O 0.43145(17) 0.71509(9) 0.9798(4) 0.0321(7) Uani 1 1 d .
N1 N 0.2670(2) 0.75800(10) 0.7559(6) 0.0261(8) Uani 1 1 d .
C1 C 0.2543(3) 0.77243(12) 0.5243(7) 0.0256(10) Uani 1 1 d .
H1A H 0.2109 0.7463 0.4464 0.031 Uiso 1 1 calc R
C2 C 0.3766(3) 0.77189(11) 0.4389(7) 0.0266(9) Uani 1 1 d .
H2B H 0.3756 0.7642 0.2787 0.032 Uiso 1 1 calc R
C3 C 0.4432(3) 0.81852(12) 0.4736(7) 0.0249(10) Uani 1 1 d .
C4 C 0.4428(3) 0.85335(13) 0.3069(7) 0.0297(11) Uani 1 1 d .
H4A H 0.4024 0.8471 0.1753 0.036 Uiso 1 1 calc R
C5 C 0.5003(3) 0.89685(14) 0.3307(7) 0.0347(11) Uani 1 1 d .
H5A H 0.4987 0.9204 0.2164 0.042 Uiso 1 1 calc R
C6 C 0.5608(3) 0.90628(13) 0.5220(8) 0.0334(11) Uani 1 1 d .
H6A H 0.6007 0.9361 0.5388 0.040 Uiso 1 1 calc R
C7 C 0.5621(3) 0.87160(13) 0.6874(7) 0.0318(11) Uani 1 1 d .
H7A H 0.6031 0.8778 0.8183 0.038 Uiso 1 1 calc R
C8 C 0.5038(3) 0.82791(13) 0.6633(7) 0.0286(10) Uani 1 1 d .
H8A H 0.5056 0.8043 0.7776 0.034 Uiso 1 1 calc R
C9 C 0.3110(3) 0.65618(12) 0.7066(7) 0.0280(11) Uani 1 1 d .
H9A H 0.2525 0.6599 0.5896 0.034 Uiso 1 1 calc R
C10 C 0.3986(3) 0.62026(12) 0.6293(7) 0.0247(10) Uani 1 1 d .
C11 C 0.4853(3) 0.60540(12) 0.7664(7) 0.0249(10) Uani 1 1 d .
H11A H 0.4896 0.6183 0.9107 0.030 Uiso 1 1 calc R
C12 C 0.5666(3) 0.57193(12) 0.6974(7) 0.0256(10) Uani 1 1 d .
C13 C 0.5586(3) 0.55460(12) 0.4841(8) 0.0296(10) Uani 1 1 d .
H13A H 0.6137 0.5321 0.4329 0.036 Uiso 1 1 calc R
C14 C 0.4734(3) 0.56898(13) 0.3436(8) 0.0332(11) Uani 1 1 d .
H14A H 0.4698 0.5565 0.1984 0.040 Uiso 1 1 calc R
C15 C 0.3927(3) 0.60201(13) 0.4183(8) 0.0304(11) Uani 1 1 d .
H15A H 0.3333 0.6120 0.3238 0.036 Uiso 1 1 calc R
C16 C 0.6588(3) 0.55482(13) 0.8442(7) 0.0283(11) Uani 1 1 d .
C17 C 0.6958(3) 0.50614(13) 0.8352(7) 0.0365(12) Uani 1 1 d .
H17A H 0.6618 0.4840 0.7349 0.044 Uiso 1 1 calc R
C18 C 0.7816(3) 0.49026(14) 0.9720(8) 0.0402(12) Uani 1 1 d .
H18A H 0.8056 0.4572 0.9653 0.048 Uiso 1 1 calc R
C19 C 0.8326(3) 0.52176(14) 1.1175(8) 0.0375(12) Uani 1 1 d .
H19A H 0.8923 0.5107 1.2092 0.045 Uiso 1 1 calc R
C20 C 0.7962(3) 0.56953(14) 1.1287(7) 0.0331(11) Uani 1 1 d .
H20A H 0.8309 0.5914 1.2289 0.040 Uiso 1 1 calc R
C21 C 0.7095(3) 0.58592(14) 0.9953(7) 0.0317(11) Uani 1 1 d .
H21A H 0.6844 0.6188 1.0071 0.038 Uiso 1 1 calc R
C22 C 0.1646(3) 0.75424(14) 0.8898(7) 0.0362(11) Uani 1 1 d .
H22A H 0.1291 0.7865 0.9018 0.054 Uiso 1 1 calc R
H22B H 0.1844 0.7424 1.0364 0.054 Uiso 1 1 calc R
H22C H 0.1118 0.7314 0.8207 0.054 Uiso 1 1 calc R
C23 C 0.1929(3) 0.82033(12) 0.4950(8) 0.0343(11) Uani 1 1 d .
H23A H 0.1149 0.8169 0.5464 0.051 Uiso 1 1 calc R
H23B H 0.1929 0.8293 0.3395 0.051 Uiso 1 1 calc R
H23C H 0.2311 0.8458 0.5801 0.051 Uiso 1 1 calc R

loop_
_atom_site_aniso_label
_atom_site_aniso_U_11
_atom_site_aniso_U_22
_atom_site_aniso_U_33
_atom_site_aniso_U_23
_atom_site_aniso_U_13
_atom_site_aniso_U_12
P1 0.0207(4) 0.0326(5) 0.0268(8) -0.0025(5) -0.0007(5) 0.0007(4)
F1 0.0314(12) 0.0423(13) 0.0389(17) 0.0074(12) 0.0073(12) 0.0003(10)
O1 0.0241(12) 0.0294(14) 0.028(2) 0.0046(12) 0.0037(13) 0.0035(11)
O2 0.0241(13) 0.0446(15) 0.0276(19) -0.0050(15) -0.0038(14) 0.0008(12)
N1 0.0215(14) 0.0329(17) 0.024(2) -0.0031(17) 0.0035(17) 0.0008(12)
C1 0.0219(19) 0.026(2) 0.029(3) -0.0088(19) -0.0006(19) -0.0023(15)
C2 0.0279(19) 0.034(2) 0.018(3) -0.0029(18) -0.0044(19) -0.0015(17)
C3 0.0205(18) 0.028(2) 0.026(3) -0.005(2) -0.002(2) 0.0036(16)
C4 0.0234(19) 0.037(2) 0.029(3) 0.002(2) -0.004(2) -0.0004(17)
C5 0.035(2) 0.036(2) 0.034(3) 0.008(2) 0.003(2) -0.0027(19)
C6 0.031(2) 0.027(2) 0.042(3) -0.003(2) 0.004(2) -0.0047(17)
C7 0.0219(19) 0.037(2) 0.036(3) -0.006(2) 0.002(2) 0.0001(17)
C8 0.0214(18) 0.032(2) 0.032(3) 0.000(2) 0.002(2) 0.0040(17)
C9 0.0235(18) 0.034(2) 0.027(3) 0.010(2) -0.001(2) -0.0009(16)
C10 0.024(2) 0.023(2) 0.027(3) -0.001(2) 0.0045(18) -0.0069(16)
C11 0.0216(18) 0.029(2) 0.024(3) -0.0001(19) -0.002(2) -0.0058(16)
C12 0.0207(19) 0.025(2) 0.032(3) -0.001(2) 0.001(2) -0.0062(16)
C13 0.026(2) 0.027(2) 0.037(3) -0.001(2) 0.009(2) -0.0001(16)
C14 0.039(2) 0.034(2) 0.027(3) -0.002(2) 0.005(2) -0.0041(18)
C15 0.031(2) 0.028(2) 0.032(3) 0.006(2) -0.002(2) -0.0063(17)
C16 0.022(2) 0.033(2) 0.029(3) 0.003(2) 0.0079(19) -0.0007(17)
C17 0.026(2) 0.034(2) 0.049(4) 0.002(2) -0.003(2) -0.0006(18)
C18 0.034(2) 0.029(2) 0.057(4) 0.002(2) -0.004(2) 0.0061(18)
C19 0.021(2) 0.046(3) 0.045(3) 0.010(2) -0.001(2) 0.0057(18)
C20 0.029(2) 0.038(2) 0.032(3) -0.002(2) 0.004(2) -0.0021(18)
C21 0.028(2) 0.030(2) 0.038(3) 0.006(2) 0.004(2) 0.0047(17)
C22 0.027(2) 0.047(2) 0.034(3) -0.003(2) 0.004(2) 0.0036(18)
C23 0.028(2) 0.036(2) 0.039(3) -0.002(2) -0.005(2) 0.0045(17)

loop_
_atom_type_symbol
_atom_type_description
_atom_type_scat_dispersion_real
_atom_type_scat_dispersion_imag
_atom_type_scat_source
C C 0.0033 0.0016 'International Tables Vol C Tables 4.2.6.8 and 6.1.1.4'
H H 0.0000 0.0000 'International Tables Vol C Tables 4.2.6.8 and 6.1.1.4'
N N 0.0061 0.0033 'International Tables Vol C Tables 4.2.6.8 and 6.1.1.4'
O O 0.0106 0.0060 'International Tables Vol C Tables 4.2.6.8 and 6.1.1.4'
F F 0.0171 0.0103 'International Tables Vol C Tables 4.2.6.8 and 6.1.1.4'
P P 0.1023 0.0942 'International Tables Vol C Tables 4.2.6.8 and 6.1.1.4'

loop_
_geom_angle_atom_site_label_1
_geom_angle_atom_site_label_2
_geom_angle_atom_site_label_3
_geom_angle
O2 P1 O1 118.09(13)
O2 P1 N1 116.86(16)
O1 P1 N1 96.56(15)
O2 P1 C9 111.09(17)
O1 P1 C9 102.34(16)
N1 P1 C9 110.27(15)
C2 O1 P1 112.6(2)
C22 N1 C1 117.9(3)
C22 N1 P1 120.6(3)
C1 N1 P1 109.0(2)
N1 C1 C23 113.3(3)
N1 C1 C2 103.0(3)
C23 C1 C2 114.9(3)
O1 C2 C3 109.8(3)
O1 C2 C1 105.0(3)
C3 C2 C1 115.7(3)
C8 C3 C4 118.9(3)
C8 C3 C2 122.8(4)
C4 C3 C2 118.2(4)
C5 C4 C3 120.8(4)
C4 C5 C6 120.1(4)
C7 C6 C5 119.2(3)
C6 C7 C8 120.5(4)
C3 C8 C7 120.4(4)
F1 C9 C10 109.7(3)
F1 C9 P1 106.5(2)
C10 C9 P1 114.3(2)
C15 C10 C11 119.5(3)
C15 C10 C9 119.5(3)
C11 C10 C9 120.9(4)
C10 C11 C12 121.5(4)
C13 C12 C11 117.4(3)
C13 C12 C16 120.4(3)
C11 C12 C16 122.2(4)
C14 C13 C12 122.2(4)
C13 C14 C15 118.9(4)
C10 C15 C14 120.3(4)
C21 C16 C17 118.2(4)
C21 C16 C12 121.5(3)
C17 C16 C12 120.3(4)
C18 C17 C16 120.2(4)
C19 C18 C17 120.9(4)
C18 C19 C20 119.2(4)
C19 C20 C21 120.7(4)
C20 C21 C16 120.7(3)

loop_
_geom_bond_atom_site_label_1
_geom_bond_atom_site_label_2
_geom_bond_distance
P1 O2 1.466(3)
P1 O1 1.587(3)
P1 N1 1.647(3)
P1 C9 1.827(3)
F1 C9 1.420(4)
O1 C2 1.478(4)
N1 C22 1.466(4)
N1 C1 1.474(5)
C1 C23 1.510(4)
C1 C2 1.540(5)
C2 C3 1.515(4)
C3 C8 1.386(5)
C3 C4 1.394(5)
C4 C5 1.380(5)
C5 C6 1.393(6)
C6 C7 1.386(5)
C7 C8 1.389(5)
C9 C10 1.505(5)
C10 C15 1.382(5)
C10 C11 1.386(5)
C11 C12 1.394(5)
C12 C13 1.388(6)
C12 C16 1.488(5)
C13 C14 1.382(5)
C14 C15 1.393(5)
C16 C21 1.391(5)
C16 C17 1.404(5)
C17 C18 1.385(5)
C18 C19 1.378(6)
C19 C20 1.379(5)
C20 C21 1.385(5)
